data_4035113
loop_
_publ_author_name
'Zhou, Wen'
'Zhang, Yan-Xue'
'Nie, Xiao-Di'
'Si, Chang-Mei'
'Sun, Xun'
'Wei, Bang-Guo'

_publ_section_title
;
 Approach to Chiral 1-Substituted Isoquinolone and 3-Substituted
 Isoindolin-1-one by Addition-Cyclization Process.
;
_journal_issue 17
_journal_name_full 'The Journal of organic chemistry'
_journal_page_first 9879
_journal_page_last 9889
_journal_paper_doi 10.1021/acs.joc.8b01282
_journal_volume 83
_journal_year 2018
_chemical_absolute_configuration ad
_chemical_formula_sum 'C19 H20 F N O2 S'
_chemical_formula_weight 345.42
_space_group_crystal_system orthorhombic
_space_group_IT_number 19
_space_group_name_Hall 'P 2ac 2ab'
_space_group_name_H-M_alt 'P 21 21 21'
_atom_sites_solution_hydrogens geom
_audit_creation_method SHELXL-2013
_cell_angle_alpha 90
_cell_angle_beta 90
_cell_angle_gamma 90
_cell_formula_units_Z 4
_cell_length_a 8.4084(8)
_cell_length_b 13.5716(13)
_cell_length_c 15.4024(17)
_cell_measurement_reflns_used 3586
_cell_measurement_temperature 296(2)
_cell_measurement_theta_max 51.763
_cell_measurement_theta_min 5.290
_cell_volume 1757.7(3)
_computing_cell_refinement 'Bruker SAINT'
_computing_data_collection 'Bruker APEX2'
_computing_data_reduction 'Bruker SAINT'
_computing_molecular_graphics 'Bruker SHELXTL'
_computing_publication_material 'Bruker SHELXTL'
_computing_structure_refinement 'SHELXL-2013 (Sheldrick, 2013)'
_computing_structure_solution 'SHELXS-97 (Sheldrick 2008)'
_diffrn_ambient_temperature 296(2)
_diffrn_measured_fraction_theta_full 0.995
_diffrn_measured_fraction_theta_max 0.995
_diffrn_measurement_device_type 'Bruker APEX-II CCD'
_diffrn_measurement_method '\f and \w scans'
_diffrn_radiation_type MoK\a
_diffrn_radiation_wavelength 0.71073
_diffrn_reflns_av_R_equivalents 0.0329
_diffrn_reflns_av_unetI/netI 0.0498
_diffrn_reflns_Laue_measured_fraction_full 0.995
_diffrn_reflns_Laue_measured_fraction_max 0.995
_diffrn_reflns_limit_h_max 10
_diffrn_reflns_limit_h_min -10
_diffrn_reflns_limit_k_max 15
_diffrn_reflns_limit_k_min -16
_diffrn_reflns_limit_l_max 14
_diffrn_reflns_limit_l_min -19
_diffrn_reflns_number 8211
_diffrn_reflns_point_group_measured_fraction_full 0.991
_diffrn_reflns_point_group_measured_fraction_max 0.988
_diffrn_reflns_theta_full 25.242
_diffrn_reflns_theta_max 25.997
_diffrn_reflns_theta_min 2.760
_exptl_absorpt_coefficient_mu 0.205
_exptl_absorpt_correction_T_max 0.7456
_exptl_absorpt_correction_T_min 0.6520
_exptl_absorpt_correction_type multi-scan
_exptl_absorpt_process_details sadabs
_exptl_crystal_colour colorless
_exptl_crystal_density_diffrn 1.305
_exptl_crystal_description prismatic
_exptl_crystal_F_000 728
_exptl_crystal_size_max 0.180
_exptl_crystal_size_mid 0.150
_exptl_crystal_size_min 0.100
_refine_diff_density_max 0.173
_refine_diff_density_min -0.184
_refine_diff_density_rms 0.041
_refine_ls_abs_structure_details
; 
 Flack x determined using 950 quotients [(I+)-(I-)]/[(I+)+(I-)] 
 (Parsons and Flack (2004), Acta Cryst. A60, s61). 
;
_refine_ls_abs_structure_Flack 0.06(5)
_refine_ls_extinction_coef 0.0109(17)
_refine_ls_extinction_expression Fc^*^=kFc[1+0.001xFc^2^\l^3^/sin(2\q)]^-1/4^
_refine_ls_extinction_method SHELXL
_refine_ls_goodness_of_fit_ref 1.040
_refine_ls_hydrogen_treatment constr
_refine_ls_matrix_type full
_refine_ls_number_parameters 221
_refine_ls_number_reflns 3428
_refine_ls_number_restraints 0
_refine_ls_restrained_S_all 1.040
_refine_ls_R_factor_all 0.0669
_refine_ls_R_factor_gt 0.0447
_refine_ls_shift/su_max 0.000
_refine_ls_shift/su_mean 0.000
_refine_ls_structure_factor_coef Fsqd
_refine_ls_weighting_details 'w=1/[\s^2^(Fo^2^)+(0.0384P)^2^+0.4554P] where P=(Fo^2^+2Fc^2^)/3'
_refine_ls_weighting_scheme calc
_refine_ls_wR_factor_gt 0.0883
_refine_ls_wR_factor_ref 0.1008
_reflns_Friedel_coverage 0.728
_reflns_Friedel_fraction_full 0.984
_reflns_Friedel_fraction_max 0.980
_reflns_number_gt 2736
_reflns_number_total 3428
_reflns_threshold_expression 'I > 2\s(I)'
_cod_data_source_file jo8b01282_si_001.cif
_cod_data_source_block mo_d8v17574_0m
_cod_database_code 4035113
_shelx_space_group_comment
; 
The symmetry employed for this shelxl refinement is uniquely defined 
by the following loop, which should always be used as a source of 
symmetry information in preference to the above space-group names. 
They are only intended as comments. 
;
_shelx_estimated_absorpt_t_min 0.964
_shelx_estimated_absorpt_t_max 0.980
_shelxl_version_number 2013-4

loop_
_space_group_symop_operation_xyz
'x, y, z'
'-x+1/2, -y, z+1/2'
'-x, y+1/2, -z+1/2'
'x+1/2, -y+1/2, -z'

loop_
_atom_site_label
_atom_site_type_symbol
_atom_site_fract_x
_atom_site_fract_y
_atom_site_fract_z
_atom_site_U_iso_or_equiv
_atom_site_adp_type
_atom_site_occupancy
_atom_site_site_symmetry_order
_atom_site_calc_flag
_atom_site_refinement_flags_posn
_atom_site_refinement_flags_adp
S1 S 1.07042(12) 0.60559(7) 0.60662(6) 0.0393(3) Uani 1 1 d . .
F1 F 0.4095(4) 0.8076(2) 0.7989(2) 0.0934(11) Uani 1 1 d . .
N1 N 0.9757(3) 0.5602(2) 0.70063(19) 0.0339(7) Uani 1 1 d . .
O1 O 1.1027(4) 0.41568(19) 0.67818(19) 0.0550(8) Uani 1 1 d . .
O2 O 1.0798(4) 0.71305(18) 0.62051(17) 0.0515(7) Uani 1 1 d . .
C1 C 0.9727(4) 0.6182(3) 0.8521(2) 0.0349(9) Uani 1 1 d . .
C2 C 0.9980(5) 0.6984(3) 0.9068(3) 0.0531(12) Uani 1 1 d . .
H2 H 0.9706 0.7614 0.8884 0.064 Uiso 1 1 calc R U
C3 C 1.0633(7) 0.6849(4) 0.9879(3) 0.0744(16) Uani 1 1 d . .
H3 H 1.0810 0.7390 1.0237 0.089 Uiso 1 1 calc R U
C4 C 1.1023(6) 0.5924(4) 1.0161(3) 0.0709(14) Uani 1 1 d . .
H4 H 1.1447 0.5838 1.0713 0.085 Uiso 1 1 calc R U
C5 C 1.0791(6) 0.5123(3) 0.9632(3) 0.0540(11) Uani 1 1 d . .
H5 H 1.1068 0.4496 0.9824 0.065 Uiso 1 1 calc R U
C6 C 1.0140(4) 0.5250(3) 0.8809(3) 0.0383(9) Uani 1 1 d . .
C7 C 0.9910(6) 0.4402(3) 0.8192(3) 0.0497(11) Uani 1 1 d . .
H7A H 1.0594 0.3860 0.8364 0.060 Uiso 1 1 calc R U
H7B H 0.8817 0.4176 0.8225 0.060 Uiso 1 1 calc R U
C8 C 1.0285(4) 0.4689(3) 0.7275(3) 0.0395(9) Uani 1 1 d . .
C9 C 0.9049(4) 0.6319(2) 0.7622(2) 0.0307(8) Uani 1 1 d . .
H9 H 0.9376 0.6975 0.7426 0.037 Uiso 1 1 calc R U
C10 C 0.7233(4) 0.6312(3) 0.7627(2) 0.0333(9) Uani 1 1 d . .
C11 C 0.6330(5) 0.5481(3) 0.7470(3) 0.0463(10) Uani 1 1 d . .
H11 H 0.6829 0.4889 0.7337 0.056 Uiso 1 1 calc R U
C12 C 0.4678(5) 0.5524(4) 0.7509(3) 0.0587(13) Uani 1 1 d . .
H12 H 0.4084 0.4958 0.7408 0.070 Uiso 1 1 calc R U
C13 C 0.3916(5) 0.6392(3) 0.7695(3) 0.0583(13) Uani 1 1 d . .
H13 H 0.2813 0.6425 0.7729 0.070 Uiso 1 1 calc R U
C14 C 0.4836(5) 0.7204(3) 0.7828(3) 0.0541(12) Uani 1 1 d . .
C15 C 0.6463(5) 0.7198(3) 0.7804(3) 0.0425(10) Uani 1 1 d . .
H15 H 0.7040 0.7772 0.7902 0.051 Uiso 1 1 calc R U
C16 C 0.9177(5) 0.5874(3) 0.5219(2) 0.0460(10) Uani 1 1 d . .
C17 C 0.8829(7) 0.4776(3) 0.5156(3) 0.0759(17) Uani 1 1 d . .
H17A H 0.8338 0.4556 0.5684 0.114 Uiso 1 1 calc R U
H17B H 0.9806 0.4423 0.5068 0.114 Uiso 1 1 calc R U
H17C H 0.8126 0.4656 0.4677 0.114 Uiso 1 1 calc R U
C18 C 1.0019(6) 0.6247(4) 0.4399(3) 0.0740(16) Uani 1 1 d . .
H18A H 0.9323 0.6177 0.3909 0.111 Uiso 1 1 calc R U
H18B H 1.0968 0.5868 0.4303 0.111 Uiso 1 1 calc R U
H18C H 1.0294 0.6928 0.4471 0.111 Uiso 1 1 calc R U
C19 C 0.7722(6) 0.6497(4) 0.5405(3) 0.0674(14) Uani 1 1 d . .
H19A H 0.7055 0.6517 0.4900 0.101 Uiso 1 1 calc R U
H19B H 0.8048 0.7154 0.5553 0.101 Uiso 1 1 calc R U
H19C H 0.7141 0.6216 0.5881 0.101 Uiso 1 1 calc R U

loop_
_atom_site_aniso_label
_atom_site_aniso_U_11
_atom_site_aniso_U_22
_atom_site_aniso_U_33
_atom_site_aniso_U_23
_atom_site_aniso_U_13
_atom_site_aniso_U_12
S1 0.0374(5) 0.0432(5) 0.0374(5) -0.0007(4) 0.0020(5) -0.0028(5)
F1 0.0561(19) 0.081(2) 0.144(3) -0.0206(19) 0.001(2) 0.0274(17)
N1 0.0356(18) 0.0296(15) 0.0364(17) -0.0007(13) 0.0034(13) 0.0022(13)
O1 0.063(2) 0.0415(15) 0.0610(19) -0.0084(14) 0.0047(16) 0.0150(15)
O2 0.0687(19) 0.0402(14) 0.0457(16) 0.0006(12) 0.0051(16) -0.0170(15)
C1 0.0292(19) 0.038(2) 0.037(2) 0.0018(17) -0.0008(15) 0.0007(17)
C2 0.061(3) 0.046(2) 0.052(3) -0.007(2) -0.013(2) 0.005(2)
C3 0.100(4) 0.067(3) 0.056(3) -0.012(2) -0.030(3) 0.007(3)
C4 0.077(4) 0.087(4) 0.048(3) 0.002(3) -0.028(3) 0.012(3)
C5 0.053(3) 0.057(3) 0.052(3) 0.014(2) -0.007(2) 0.007(3)
C6 0.033(2) 0.043(2) 0.039(2) 0.0065(18) 0.0019(17) 0.0019(17)
C7 0.062(3) 0.0318(19) 0.055(3) 0.0106(19) 0.003(2) 0.002(2)
C8 0.037(2) 0.0310(19) 0.050(2) -0.0014(18) -0.0023(18) 0.0026(18)
C9 0.0292(19) 0.0260(16) 0.037(2) 0.0012(14) 0.0015(16) 0.0008(15)
C10 0.0287(18) 0.035(2) 0.036(2) 0.0009(16) -0.0021(15) -0.0010(16)
C11 0.042(2) 0.038(2) 0.059(3) -0.003(2) -0.003(2) -0.0015(19)
C12 0.037(3) 0.069(3) 0.070(3) 0.000(3) -0.004(2) -0.015(2)
C13 0.030(2) 0.073(3) 0.073(3) -0.006(3) 0.001(2) 0.001(2)
C14 0.043(3) 0.054(3) 0.066(3) -0.006(2) 0.000(2) 0.017(2)
C15 0.035(2) 0.038(2) 0.054(3) -0.0024(19) -0.0025(19) 0.0050(19)
C16 0.049(2) 0.049(2) 0.039(2) -0.0037(17) -0.007(2) 0.000(2)
C17 0.087(4) 0.061(3) 0.080(4) -0.010(3) -0.035(3) -0.009(3)
C18 0.083(3) 0.099(4) 0.041(3) 0.001(3) -0.004(2) -0.011(3)
C19 0.065(3) 0.084(3) 0.053(3) 0.005(3) -0.016(2) 0.016(3)

loop_
_atom_type_symbol
_atom_type_description
_atom_type_scat_dispersion_real
_atom_type_scat_dispersion_imag
_atom_type_scat_source
C C 0.0033 0.0016 'International Tables Vol C Tables 4.2.6.8 and 6.1.1.4'
H H 0.0000 0.0000 'International Tables Vol C Tables 4.2.6.8 and 6.1.1.4'
N N 0.0061 0.0033 'International Tables Vol C Tables 4.2.6.8 and 6.1.1.4'
O O 0.0106 0.0060 'International Tables Vol C Tables 4.2.6.8 and 6.1.1.4'
S S 0.1246 0.1234 'International Tables Vol C Tables 4.2.6.8 and 6.1.1.4'
F F 0.0171 0.0103 'International Tables Vol C Tables 4.2.6.8 and 6.1.1.4'

loop_
_geom_angle_atom_site_label_1
_geom_angle_atom_site_label_2
_geom_angle_atom_site_label_3
_geom_angle
O2 S1 N1 104.49(15)
O2 S1 C16 105.77(18)
N1 S1 C16 102.66(17)
C8 N1 C9 121.8(3)
C8 N1 S1 114.5(2)
C9 N1 S1 118.5(2)
C6 C1 C2 118.8(3)
C6 C1 C9 120.0(3)
C2 C1 C9 121.1(3)
C3 C2 C1 120.4(4)
C3 C2 H2 119.8
C1 C2 H2 119.8
C4 C3 C2 120.4(4)
C4 C3 H3 119.8
C2 C3 H3 119.8
C3 C4 C5 120.3(4)
C3 C4 H4 119.8
C5 C4 H4 119.8
C4 C5 C6 119.9(4)
C4 C5 H5 120.1
C6 C5 H5 120.1
C1 C6 C5 120.2(4)
C1 C6 C7 117.6(3)
C5 C6 C7 122.1(4)
C8 C7 C6 111.7(3)
C8 C7 H7A 109.3
C6 C7 H7A 109.3
C8 C7 H7B 109.3
C6 C7 H7B 109.3
H7A C7 H7B 107.9
O1 C8 N1 120.7(4)
O1 C8 C7 122.7(3)
N1 C8 C7 116.6(3)
N1 C9 C1 110.8(3)
N1 C9 C10 113.6(3)
C1 C9 C10 111.8(3)
N1 C9 H9 106.7
C1 C9 H9 106.7
C10 C9 H9 106.7
C11 C10 C15 118.9(4)
C11 C10 C9 123.6(3)
C15 C10 C9 117.5(3)
C10 C11 C12 120.5(4)
C10 C11 H11 119.8
C12 C11 H11 119.8
C13 C12 C11 120.8(4)
C13 C12 H12 119.6
C11 C12 H12 119.6
C14 C13 C12 117.5(4)
C14 C13 H13 121.3
C12 C13 H13 121.3
F1 C14 C13 118.2(4)
F1 C14 C15 117.8(4)
C13 C14 C15 124.0(4)
C14 C15 C10 118.3(4)
C14 C15 H15 120.8
C10 C15 H15 120.8
C19 C16 C17 113.8(4)
C19 C16 C18 110.2(4)
C17 C16 C18 111.1(4)
C19 C16 S1 110.6(3)
C17 C16 S1 108.0(3)
C18 C16 S1 102.5(3)
C16 C17 H17A 109.5
C16 C17 H17B 109.5
H17A C17 H17B 109.5
C16 C17 H17C 109.5
H17A C17 H17C 109.5
H17B C17 H17C 109.5
C16 C18 H18A 109.5
C16 C18 H18B 109.5
H18A C18 H18B 109.5
C16 C18 H18C 109.5
H18A C18 H18C 109.5
H18B C18 H18C 109.5
C16 C19 H19A 109.5
C16 C19 H19B 109.5
H19A C19 H19B 109.5
C16 C19 H19C 109.5
H19A C19 H19C 109.5
H19B C19 H19C 109.5

loop_
_geom_bond_atom_site_label_1
_geom_bond_atom_site_label_2
_geom_bond_distance
S1 O2 1.476(3)
S1 N1 1.764(3)
S1 C16 1.848(4)
F1 C14 1.361(5)
N1 C8 1.380(4)
N1 C9 1.483(4)
O1 C8 1.220(4)
C1 C6 1.386(5)
C1 C2 1.392(5)
C1 C9 1.509(5)
C2 C3 1.377(6)
C2 H2 0.9300
C3 C4 1.369(6)
C3 H3 0.9300
C4 C5 1.372(6)
C4 H4 0.9300
C5 C6 1.391(6)
C5 H5 0.9300
C6 C7 1.505(5)
C7 C8 1.499(6)
C7 H7A 0.9700
C7 H7B 0.9700
C9 C10 1.527(5)
C9 H9 0.9800
C10 C11 1.381(5)
C10 C15 1.392(5)
C11 C12 1.391(6)
C11 H11 0.9300
C12 C13 1.371(6)
C12 H12 0.9300
C13 C14 1.361(6)
C13 H13 0.9300
C14 C15 1.369(5)
C15 H15 0.9300
C16 C19 1.515(6)
C16 C17 1.521(6)
C16 C18 1.534(6)
C17 H17A 0.9600
C17 H17B 0.9600
C17 H17C 0.9600
C18 H18A 0.9600
C18 H18B 0.9600
C18 H18C 0.9600
C19 H19A 0.9600
C19 H19B 0.9600
C19 H19C 0.9600

loop_
_geom_torsion_atom_site_label_1
_geom_torsion_atom_site_label_2
_geom_torsion_atom_site_label_3
_geom_torsion_atom_site_label_4
_geom_torsion
O2 S1 N1 C8 -145.1(3)
C16 S1 N1 C8 104.6(3)
O2 S1 N1 C9 9.7(3)
C16 S1 N1 C9 -100.5(3)
C6 C1 C2 C3 0.2(6)
C9 C1 C2 C3 -178.5(4)
C1 C2 C3 C4 -0.8(9)
C2 C3 C4 C5 1.1(9)
C3 C4 C5 C6 -0.7(8)
C2 C1 C6 C5 0.2(6)
C9 C1 C6 C5 178.9(4)
C2 C1 C6 C7 -177.8(4)
C9 C1 C6 C7 1.0(5)
C4 C5 C6 C1 0.1(7)
C4 C5 C6 C7 177.9(4)
C1 C6 C7 C8 36.9(5)
C5 C6 C7 C8 -141.0(4)
C9 N1 C8 O1 -171.4(3)
S1 N1 C8 O1 -17.5(5)
C9 N1 C8 C7 8.0(5)
S1 N1 C8 C7 162.0(3)
C6 C7 C8 O1 137.9(4)
C6 C7 C8 N1 -41.5(5)
C8 N1 C9 C1 29.2(4)
S1 N1 C9 C1 -123.7(3)
C8 N1 C9 C10 -97.7(4)
S1 N1 C9 C10 109.4(3)
C6 C1 C9 N1 -33.8(4)
C2 C1 C9 N1 144.9(4)
C6 C1 C9 C10 94.1(4)
C2 C1 C9 C10 -87.2(4)
N1 C9 C10 C11 31.7(5)
C1 C9 C10 C11 -94.6(4)
N1 C9 C10 C15 -148.5(3)
C1 C9 C10 C15 85.2(4)
C15 C10 C11 C12 -1.6(7)
C9 C10 C11 C12 178.2(4)
C10 C11 C12 C13 0.7(7)
C11 C12 C13 C14 0.7(7)
C12 C13 C14 F1 178.2(4)
C12 C13 C14 C15 -1.3(8)
F1 C14 C15 C10 -179.1(4)
C13 C14 C15 C10 0.4(8)
C11 C10 C15 C14 1.1(6)
C9 C10 C15 C14 -178.7(4)
O2 S1 C16 C19 -45.4(3)
N1 S1 C16 C19 63.8(3)
O2 S1 C16 C17 -170.6(3)
N1 S1 C16 C17 -61.4(3)
O2 S1 C16 C18 72.0(3)
N1 S1 C16 C18 -178.7(3)
